data_7207034
loop_
_publ_author_name
'Zhou, Guangpeng'
'Yang, Yulin'
'Fan, Ruiqing'
'Cao, Wenwu'
'Yang, Bin'

_publ_section_title
;
 From two-dimensional trapezoid-like layer to three-dimensional porous
 indium-4,4&#x2032;-biphenyldicarboxylate MOFs
;
_journal_issue 1
_journal_name_full CrystEngComm
_journal_page_first 193
_journal_paper_doi 10.1039/c1ce05841j
_journal_volume 14
_journal_year 2012
_chemical_formula_moiety '4(C28 H16 In O8), 4(C H4 N0.50), 2(C2 N), O3, O0.50, 2(O0.25)'
_chemical_formula_sum 'C30 H26 In N O9'
_chemical_formula_weight 659.34
_chemical_name_systematic
;
?
;
_space_group_IT_number 70
_symmetry_cell_setting orthorhombic
_symmetry_space_group_name_Hall '-F 2uv 2vw'
_symmetry_space_group_name_H-M 'F d d d :2'
_atom_sites_solution_hydrogens geom
_atom_sites_solution_primary direct
_atom_sites_solution_secondary difmap
_audit_creation_method SHELXL-97
_cell_angle_alpha 90.00
_cell_angle_beta 90.00
_cell_angle_gamma 90.00
_cell_formula_units_Z 32
_cell_length_a 23.129(5)
_cell_length_b 39.470(8)
_cell_length_c 40.610(8)
_cell_measurement_reflns_used 54828
_cell_measurement_temperature 294(2)
_cell_measurement_theta_max 25.00
_cell_measurement_theta_min 3.11
_cell_volume 37073(13)
_computing_structure_refinement 'SHELXL-97 (Sheldrick, 1997)'
_computing_structure_solution 'SHELXS-97 (Sheldrick, 1990)'
_diffrn_ambient_temperature 294(2)
_diffrn_measured_fraction_theta_full 0.965
_diffrn_measured_fraction_theta_max 0.965
_diffrn_measurement_device_type 'Bruker Apex II CCD'
_diffrn_measurement_method '\w scans'
_diffrn_radiation_monochromator graphite
_diffrn_radiation_source 'fine-focus sealed tube'
_diffrn_radiation_type MoK\a
_diffrn_radiation_wavelength 0.71073
_diffrn_reflns_av_R_equivalents 0.1357
_diffrn_reflns_av_sigmaI/netI 0.1778
_diffrn_reflns_limit_h_max 27
_diffrn_reflns_limit_h_min -27
_diffrn_reflns_limit_k_max 46
_diffrn_reflns_limit_k_min -46
_diffrn_reflns_limit_l_max 48
_diffrn_reflns_limit_l_min -46
_diffrn_reflns_number 54828
_diffrn_reflns_theta_full 25.00
_diffrn_reflns_theta_max 25.00
_diffrn_reflns_theta_min 3.11
_exptl_absorpt_coefficient_mu 0.544
_exptl_absorpt_correction_T_max 0.9277
_exptl_absorpt_correction_T_min 0.9180
_exptl_absorpt_correction_type multi-scan
_exptl_absorpt_process_details 'SADABS, Sheldrick, 1996'
_exptl_crystal_colour Colorless
_exptl_crystal_density_diffrn 0.945
_exptl_crystal_density_method 'not measured'
_exptl_crystal_description 'Octahedral block'
_exptl_crystal_F_000 10688
_exptl_crystal_size_max 0.16
_exptl_crystal_size_mid 0.14
_exptl_crystal_size_min 0.14
_refine_diff_density_max 0.469
_refine_diff_density_min -0.525
_refine_diff_density_rms 0.071
_refine_ls_extinction_method none
_refine_ls_goodness_of_fit_ref 1.035
_refine_ls_hydrogen_treatment constr
_refine_ls_matrix_type full
_refine_ls_number_parameters 414
_refine_ls_number_reflns 7904
_refine_ls_number_restraints 143
_refine_ls_restrained_S_all 1.055
_refine_ls_R_factor_all 0.1479
_refine_ls_R_factor_gt 0.0696
_refine_ls_shift/su_max 0.002
_refine_ls_shift/su_mean 0.000
_refine_ls_structure_factor_coef Fsqd
_refine_ls_weighting_details 'calc w=1/[\s^2^(Fo^2^)+(0.0530P)^2^+0.0000P] where P=(Fo^2^+2Fc^2^)/3'
_refine_ls_weighting_scheme calc
_refine_ls_wR_factor_gt 0.1404
_refine_ls_wR_factor_ref 0.1613
_reflns_number_gt 3777
_reflns_number_total 7904
_reflns_threshold_expression >2sigma(I)
_cod_data_source_file c1ce05841j.txt
_cod_data_source_block 1
_cod_depositor_comments
;
The following automatic conversions were performed:

'_symmetry_cell_setting' value 'Orthorhombic' changed to
'orthorhombic' according to
/home/saulius/struct/CIF-dictionaries/cif_core.dic dictionary named
'cif_core.dic' version 2.4.1 from 2010-06-29.

Automatic conversion script
Id: cif_fix_values 1715 2011-07-08 13:25:40Z adriana 
;
_cod_original_sg_symbol_H-M Fddd
_cod_database_code 7207034

loop_
_symmetry_equiv_pos_as_xyz
'x, y, z'
'-x+3/4, -y+3/4, z'
'-x+3/4, y, -z+3/4'
'x, -y+3/4, -z+3/4'
'x, y+1/2, z+1/2'
'-x+3/4, -y+5/4, z+1/2'
'-x+3/4, y+1/2, -z+5/4'
'x, -y+5/4, -z+5/4'
'x+1/2, y, z+1/2'
'-x+5/4, -y+3/4, z+1/2'
'-x+5/4, y, -z+5/4'
'x+1/2, -y+3/4, -z+5/4'
'x+1/2, y+1/2, z'
'-x+5/4, -y+5/4, z'
'-x+5/4, y+1/2, -z+3/4'
'x+1/2, -y+5/4, -z+3/4'
'-x, -y, -z'
'x-3/4, y-3/4, -z'
'x-3/4, -y, z-3/4'
'-x, y-3/4, z-3/4'
'-x, -y+1/2, -z+1/2'
'x-3/4, y-1/4, -z+1/2'
'x-3/4, -y+1/2, z-1/4'
'-x, y-1/4, z-1/4'
'-x+1/2, -y, -z+1/2'
'x-1/4, y-3/4, -z+1/2'
'x-1/4, -y, z-1/4'
'-x+1/2, y-3/4, z-1/4'
'-x+1/2, -y+1/2, -z'
'x-1/4, y-1/4, -z'
'x-1/4, -y+1/2, z-3/4'
'-x+1/2, y-1/4, z-3/4'

loop_
_atom_site_label
_atom_site_type_symbol
_atom_site_fract_x
_atom_site_fract_y
_atom_site_fract_z
_atom_site_U_iso_or_equiv
_atom_site_adp_type
_atom_site_occupancy
_atom_site_symmetry_multiplicity
_atom_site_calc_flag
_atom_site_refinement_flags
_atom_site_disorder_assembly
_atom_site_disorder_group
In1 In 0.1250 -0.001341(8) 0.1250 0.05862(11) Uani 1 2 d SU . .
In2 In -0.1250 -0.1250 0.137266(8) 0.06269(12) Uani 1 2 d SU . .
O1 O 0.12597(14) 0.08511(7) 0.34804(7) 0.0969(10) Uani 1 1 d . . .
O2 O 0.04151(13) 0.10229(6) 0.36414(6) 0.0812(9) Uani 1 1 d . . .
O3 O -0.14711(15) -0.08597(7) 0.18099(7) 0.1045(7) Uani 1 1 d U . .
O4 O -0.06132(14) -0.09323(6) 0.16256(7) 0.0887(7) Uani 1 1 d U . .
O5 O 0.19754(15) 0.02871(7) 0.10315(7) 0.1073(9) Uani 1 1 d U . .
O6 O 0.11686(16) 0.03670(8) 0.08169(8) 0.1181(13) Uani 1 1 d . . .
O7 O 0.38825(13) 0.20873(7) -0.08373(7) 0.0924(10) Uani 1 1 d . . .
O8 O 0.30225(13) 0.22103(6) -0.10078(6) 0.0770(7) Uani 1 1 d U . .
C1 C 0.0788(2) 0.03681(11) 0.30564(12) 0.1088(17) Uani 1 1 d U . .
H1A H 0.1186 0.0362 0.3091 0.131 Uiso 1 1 calc R . .
C2 C 0.0536(3) 0.01481(11) 0.28359(13) 0.1141(19) Uani 1 1 d . . .
H2A H 0.0768 -0.0007 0.2726 0.137 Uiso 1 1 calc R . .
C3 C -0.0051(2) 0.01509(10) 0.27726(11) 0.0853(15) Uani 1 1 d . . .
C4 C -0.0381(2) 0.03872(11) 0.29398(11) 0.1008(16) Uani 1 1 d . . .
H4A H -0.0776 0.0403 0.2900 0.121 Uiso 1 1 calc R . .
C5 C -0.0127(2) 0.05966(11) 0.31635(11) 0.0965(16) Uani 1 1 d . . .
H5A H -0.0361 0.0747 0.3280 0.116 Uiso 1 1 calc R . .
C6 C 0.0451(2) 0.05979(9) 0.32261(10) 0.0779(14) Uani 1 1 d . . .
C7 C -0.1091(2) -0.04221(12) 0.23157(12) 0.1124(13) Uani 1 1 d U . .
H7A H -0.1473 -0.0492 0.2331 0.135 Uiso 1 1 calc R . .
C8 C -0.0853(2) -0.01993(11) 0.25446(12) 0.1116(17) Uani 1 1 d . . .
H8A H -0.1085 -0.0122 0.2716 0.134 Uiso 1 1 calc R . .
C9 C -0.0290(2) -0.00881(9) 0.25296(11) 0.0867(15) Uani 1 1 d . . .
C10 C 0.0047(2) -0.02049(10) 0.22680(11) 0.0953(16) Uani 1 1 d . . .
H10A H 0.0426 -0.0130 0.2246 0.114 Uiso 1 1 calc R . .
C11 C -0.0177(2) -0.04327(9) 0.20394(11) 0.0890(15) Uani 1 1 d . . .
H11A H 0.0057 -0.0514 0.1871 0.107 Uiso 1 1 calc R . .
C12 C -0.0732(2) -0.05367(10) 0.20610(10) 0.0851(13) Uani 1 1 d U . .
C13 C 0.0714(2) 0.08404(9) 0.34654(10) 0.0758(14) Uani 1 1 d . . .
C14 C -0.0965(2) -0.07872(10) 0.18262(11) 0.0845(15) Uani 1 1 d . . .
C15 C 0.2517(2) 0.07227(14) 0.05811(14) 0.156(2) Uani 1 1 d DU . .
H15A H 0.2754 0.0624 0.0739 0.187 Uiso 1 1 calc R . .
C16 C 0.2743(3) 0.09400(13) 0.03495(13) 0.1582(15) Uani 1 1 d DU . .
H16A H 0.3142 0.0971 0.0351 0.190 Uiso 1 1 calc R . .
C17 C 0.24350(18) 0.11133(9) 0.01191(10) 0.0812(13) Uani 1 1 d DU . .
C18 C 0.1875(2) 0.10117(13) 0.01058(13) 0.148(2) Uani 1 1 d DU . .
H18A H 0.1640 0.1102 -0.0058 0.177 Uiso 1 1 calc R . .
C19 C 0.1637(3) 0.07807(13) 0.03228(12) 0.142(2) Uani 1 1 d DU . .
H19A H 0.1256 0.0711 0.0292 0.171 Uiso 1 1 calc R . .
C20 C 0.1940(2) 0.06548(10) 0.05764(10) 0.0892(15) Uani 1 1 d D . .
C21 C 0.3439(2) 0.16897(12) -0.03203(12) 0.1134(18) Uani 1 1 d . . .
H21A H 0.3823 0.1758 -0.0301 0.136 Uiso 1 1 calc R . .
C22 C 0.3210(2) 0.14655(11) -0.00912(12) 0.1126(18) Uani 1 1 d . . .
H22A H 0.3439 0.1390 0.0082 0.135 Uiso 1 1 calc R . .
C23 C 0.2652(2) 0.13545(10) -0.01183(10) 0.0825(14) Uani 1 1 d . . .
C24 C 0.2329(2) 0.14745(9) -0.03715(10) 0.0851(14) Uani 1 1 d . . .
H24A H 0.1951 0.1397 -0.0395 0.102 Uiso 1 1 calc R . .
C25 C 0.2544(2) 0.17116(10) -0.06013(10) 0.0848(14) Uani 1 1 d . . .
H25A H 0.2306 0.1797 -0.0766 0.102 Uiso 1 1 calc R . .
C26 C 0.3104(2) 0.18134(9) -0.05774(10) 0.0803(14) Uani 1 1 d . . .
C27 C 0.1679(2) 0.04217(9) 0.08221(10) 0.0848(16) Uani 1 1 d . . .
C28 C 0.3344(2) 0.20553(9) -0.08232(9) 0.0675(10) Uani 1 1 d U . .
N1 N 0.1970(5) 0.0092(3) 0.2490(2) 0.172(2) Uani 0.50 1 d PDU . 1
C29 C 0.2540(6) 0.0096(4) 0.2372(4) 0.176(3) Uani 0.50 1 d PDU . 1
C30 C 0.2000(8) -0.0038(3) 0.2826(3) 0.180(3) Uani 0.50 1 d PDU . 1
N2 N 0.4622(6) 0.1089(3) -0.0786(2) 0.211(4) Uani 0.50 1 d PDU A 1
H2B H 0.4426 0.0892 -0.0786 0.253 Uiso 0.50 1 calc PR A 1
H2C H 0.4977 0.1050 -0.0867 0.253 Uiso 0.50 1 calc PR A 1
C31 C 0.4317(7) 0.1338(3) -0.0996(3) 0.187(4) Uani 0.50 1 d PDU A 1
H31A H 0.4342 0.1268 -0.1222 0.280 Uiso 0.50 1 calc PR A 1
H31B H 0.4494 0.1556 -0.0972 0.280 Uiso 0.50 1 calc PR A 1
H31C H 0.3919 0.1351 -0.0932 0.280 Uiso 0.50 1 calc PR A 1
C32 C 0.4669(8) 0.1215(4) -0.0450(3) 0.223(6) Uani 0.50 1 d PDU A 1
H32A H 0.4850 0.1046 -0.0315 0.334 Uiso 0.50 1 calc PR A 1
H32B H 0.4291 0.1264 -0.0366 0.334 Uiso 0.50 1 calc PR A 1
H32C H 0.4899 0.1417 -0.0449 0.334 Uiso 0.50 1 calc PR A 1
O1W O 0.1250 0.1250 0.1250 0.194(4) Uani 0.50 4 d SPU B 1
O2W O 0.2068 0.1250 0.1250 0.197(5) Uani 0.25 2 d SPU C 2
O3W O 0.3044(9) 0.0226(4) 0.1477(4) 0.1615(7) Uani 0.25 1 d PU D 1
O3WA O 0.3195(7) -0.0055(4) 0.1251(3) 0.2599(7) Uani 0.50 1 d PU E 2

loop_
_atom_site_aniso_label
_atom_site_aniso_U_11
_atom_site_aniso_U_22
_atom_site_aniso_U_33
_atom_site_aniso_U_23
_atom_site_aniso_U_13
_atom_site_aniso_U_12
In1 0.0703(3) 0.05497(18) 0.0506(2) 0.000 0.0019(2) 0.000
In2 0.0729(3) 0.0612(2) 0.05404(19) 0.000 0.000 -0.0013(2)
O1 0.085(2) 0.113(2) 0.093(2) -0.0334(16) -0.004(2) -0.0050(18)
O2 0.094(2) 0.0755(15) 0.0746(17) -0.0229(13) 0.0024(16) -0.0086(15)
O3 0.1084(9) 0.1056(14) 0.0995(14) -0.0482(10) -0.0147(12) 0.0006(16)
O4 0.1115(10) 0.0786(13) 0.0759(17) -0.0114(11) -0.0025(10) -0.0229(11)
O5 0.1176(14) 0.1080(17) 0.096(2) 0.0404(15) 0.0040(14) -0.0356(13)
O6 0.121(3) 0.118(2) 0.115(2) 0.0524(18) 0.005(2) -0.016(2)
O7 0.082(2) 0.1031(18) 0.0925(19) 0.0355(16) 0.0024(17) -0.0054(16)
O8 0.1025(17) 0.0656(13) 0.0631(14) 0.0199(10) -0.0144(11) -0.0068(12)
C1 0.093(4) 0.112(3) 0.122(3) -0.048(3) -0.010(3) 0.005(3)
C2 0.115(4) 0.106(3) 0.121(4) -0.053(3) -0.007(3) 0.006(3)
C3 0.088(3) 0.094(3) 0.074(3) -0.025(2) 0.009(3) -0.012(3)
C4 0.088(4) 0.113(3) 0.101(3) -0.053(3) 0.003(3) -0.004(3)
C5 0.084(4) 0.107(3) 0.099(3) -0.043(3) 0.010(3) 0.004(3)
C6 0.084(3) 0.073(2) 0.077(3) -0.012(2) -0.008(3) 0.001(2)
C7 0.098(2) 0.130(3) 0.1086(19) -0.048(2) 0.0139(15) -0.029(3)
C8 0.094(4) 0.135(3) 0.106(3) -0.066(3) 0.014(3) -0.019(3)
C9 0.081(3) 0.083(2) 0.096(3) -0.040(2) 0.001(3) -0.010(2)
C10 0.089(3) 0.104(3) 0.093(3) -0.043(3) 0.012(3) -0.008(3)
C11 0.091(4) 0.083(2) 0.093(3) -0.037(2) 0.011(3) -0.014(2)
C12 0.104(3) 0.077(2) 0.074(2) -0.0231(19) -0.0058(18) -0.009(2)
C13 0.099(4) 0.060(2) 0.069(2) -0.0043(19) -0.005(3) 0.003(2)
C14 0.095(4) 0.083(3) 0.075(3) -0.005(2) -0.011(3) -0.002(3)
C15 0.157(5) 0.171(4) 0.140(4) 0.080(3) -0.007(4) -0.039(4)
C16 0.134(3) 0.187(3) 0.153(2) 0.079(2) -0.034(2) -0.013(3)
C17 0.094(3) 0.073(2) 0.077(2) 0.0089(17) 0.009(2) -0.005(2)
C18 0.154(5) 0.170(4) 0.119(4) 0.080(3) -0.019(3) -0.029(4)
C19 0.127(4) 0.163(4) 0.136(4) 0.056(3) -0.003(4) -0.041(3)
C20 0.108(4) 0.072(2) 0.088(3) 0.022(2) 0.022(3) 0.005(3)
C21 0.087(4) 0.142(3) 0.112(3) 0.065(3) -0.028(3) -0.020(3)
C22 0.106(4) 0.120(3) 0.112(4) 0.062(3) -0.004(3) -0.004(3)
C23 0.096(4) 0.080(2) 0.072(3) 0.024(2) 0.007(3) -0.005(2)
C24 0.087(3) 0.083(2) 0.085(3) 0.027(2) -0.010(3) -0.022(2)
C25 0.089(3) 0.085(2) 0.080(3) 0.020(2) -0.016(3) -0.018(2)
C26 0.101(4) 0.067(2) 0.074(3) 0.016(2) 0.007(3) -0.001(2)
C27 0.126(4) 0.058(2) 0.070(3) 0.018(2) 0.015(3) -0.007(3)
C28 0.080(2) 0.063(2) 0.060(2) 0.0155(15) -0.0048(16) -0.0089(17)
N1 0.164(4) 0.175(4) 0.177(4) -0.018(4) 0.003(4) 0.010(4)
C29 0.171(4) 0.176(4) 0.179(4) -0.026(4) 0.002(4) 0.000(4)
C30 0.172(4) 0.183(4) 0.187(4) -0.022(4) 0.008(4) 0.001(4)
N2 0.208(7) 0.208(6) 0.217(7) 0.001(6) 0.015(6) -0.015(6)
C31 0.170(7) 0.195(6) 0.196(7) -0.004(6) 0.005(6) 0.017(6)
C32 0.200(12) 0.237(11) 0.231(12) -0.020(10) 0.039(11) -0.001(11)
O1W 0.280(8) 0.170(7) 0.132(7) 0.000 0.000 0.000
O2W 0.283(9) 0.172(8) 0.137(8) -0.002(7) 0.000 0.000
O3W 0.1616(9) 0.1614(10) 0.1614(10) 0.0001(7) -0.0003(7) 0.0001(7)
O3WA 0.2599(9) 0.2600(10) 0.2599(10) 0.0001(7) -0.0001(7) 0.0000(7)

loop_
_atom_type_symbol
_atom_type_description
_atom_type_scat_dispersion_real
_atom_type_scat_dispersion_imag
_atom_type_scat_source
C C 0.0033 0.0016 'International Tables Vol C Tables 4.2.6.8 and 6.1.1.4'
H H 0.0000 0.0000 'International Tables Vol C Tables 4.2.6.8 and 6.1.1.4'
N N 0.0061 0.0033 'International Tables Vol C Tables 4.2.6.8 and 6.1.1.4'
O O 0.0106 0.0060 'International Tables Vol C Tables 4.2.6.8 and 6.1.1.4'
In In -0.7276 1.3100 'International Tables Vol C Tables 4.2.6.8 and 6.1.1.4'

loop_
_geom_angle_atom_site_label_1
_geom_angle_atom_site_label_2
_geom_angle_atom_site_label_3
_geom_angle
_geom_angle_site_symmetry_1
_geom_angle_site_symmetry_3
O8 In1 O8 121.54(13) 32_556 30
O8 In1 O5 82.45(11) 32_556 .
O8 In1 O5 130.46(10) 30 .
O8 In1 O5 130.46(10) 32_556 11_454
O8 In1 O5 82.45(11) 30 11_454
O5 In1 O5 115.99(16) . 11_454
O8 In1 O6 85.47(11) 32_556 11_454
O8 In1 O6 135.32(11) 30 11_454
O5 In1 O6 84.07(12) . 11_454
O5 In1 O6 54.36(12) 11_454 11_454
O8 In1 O6 135.32(11) 32_556 .
O8 In1 O6 85.47(11) 30 .
O5 In1 O6 54.36(12) . .
O5 In1 O6 84.07(12) 11_454 .
O6 In1 O6 99.34(17) 11_454 .
O8 In1 O7 56.62(10) 32_556 32_556
O8 In1 O7 83.51(10) 30 32_556
O5 In1 O7 138.17(11) . 32_556
O5 In1 O7 88.55(11) 11_454 32_556
O6 In1 O7 84.42(11) 11_454 32_556
O6 In1 O7 167.45(12) . 32_556
O8 In1 O7 83.51(10) 32_556 30
O8 In1 O7 56.62(10) 30 30
O5 In1 O7 88.55(11) . 30
O5 In1 O7 138.17(11) 11_454 30
O6 In1 O7 167.45(12) 11_454 30
O6 In1 O7 84.42(11) . 30
O7 In1 O7 94.46(15) 32_556 30
O8 In1 C28 27.89(11) 32_556 32_556
O8 In1 C28 104.21(11) 30 32_556
O5 In1 C28 109.88(13) . 32_556
O5 In1 C28 110.65(12) 11_454 32_556
O6 In1 C28 83.64(12) 11_454 32_556
O6 In1 C28 163.08(13) . 32_556
O7 In1 C28 28.74(12) 32_556 32_556
O7 In1 C28 89.38(11) 30 32_556
O8 In1 C28 104.21(11) 32_556 30
O8 In1 C28 27.89(11) 30 30
O5 In1 C28 110.65(12) . 30
O5 In1 C28 109.88(13) 11_454 30
O6 In1 C28 163.08(13) 11_454 30
O6 In1 C28 83.64(12) . 30
O7 In1 C28 89.38(11) 32_556 30
O7 In1 C28 28.74(12) 30 30
C28 In1 C28 98.37(16) 32_556 30
O8 In1 C27 108.13(12) 32_556 11_454
O8 In1 C27 108.96(14) 30 11_454
O5 In1 C27 101.43(13) . 11_454
O5 In1 C27 27.32(14) 11_454 11_454
O6 In1 C27 27.07(14) 11_454 11_454
O6 In1 C27 92.72(12) . 11_454
O7 In1 C27 85.23(11) 32_556 11_454
O7 In1 C27 165.42(14) 30 11_454
C28 In1 C27 97.05(13) 32_556 11_454
C28 In1 C27 136.77(16) 30 11_454
O8 In1 C27 108.96(14) 32_556 .
O8 In1 C27 108.13(12) 30 .
O5 In1 C27 27.32(14) . .
O5 In1 C27 101.43(13) 11_454 .
O6 In1 C27 92.72(12) 11_454 .
O6 In1 C27 27.07(14) . .
O7 In1 C27 165.42(14) 32_556 .
O7 In1 C27 85.23(11) 30 .
C28 In1 C27 136.77(16) 32_556 .
C28 In1 C27 97.05(13) 30 .
C27 In1 C27 98.72(18) 11_454 .
O4 In2 O4 124.06(15) 2_445 .
O4 In2 O1 85.66(11) 2_445 24
O4 In2 O1 137.97(11) . 24
O4 In2 O1 137.97(11) 2_445 27
O4 In2 O1 85.66(11) . 27
O1 In2 O1 89.34(15) 24 27
O4 In2 O2 81.47(10) 2_445 27
O4 In2 O2 121.79(10) . 27
O1 In2 O2 88.59(10) 24 27
O1 In2 O2 56.67(10) 27 27
O4 In2 O2 121.79(10) 2_445 24
O4 In2 O2 81.47(10) . 24
O1 In2 O2 56.67(10) 24 24
O1 In2 O2 88.59(10) 27 24
O2 In2 O2 132.39(13) 27 24
O4 In2 O3 55.26(11) 2_445 2_445
O4 In2 O3 82.96(10) . 2_445
O1 In2 O3 94.41(11) 24 2_445
O1 In2 O3 166.63(12) 27 2_445
O2 In2 O3 136.13(10) 27 2_445
O2 In2 O3 82.81(10) 24 2_445
O4 In2 O3 82.96(10) 2_445 .
O4 In2 O3 55.26(11) . .
O1 In2 O3 166.63(12) 24 .
O1 In2 O3 94.41(11) 27 .
O2 In2 O3 82.81(10) 27 .
O2 In2 O3 136.13(10) 24 .
O3 In2 O3 84.87(15) 2_445 .
O4 In2 C13 105.09(11) 2_445 24
O4 In2 C13 109.33(13) . 24
O1 In2 C13 28.75(12) 24 24
O1 In2 C13 88.86(11) 27 24
O2 In2 C13 112.01(12) 27 24
O2 In2 C13 27.92(12) 24 24
O3 In2 C13 88.30(11) 2_445 24
O3 In2 C13 163.79(13) . 24
O4 In2 C13 109.33(13) 2_445 27
O4 In2 C13 105.09(11) . 27
O1 In2 C13 88.86(11) 24 27
O1 In2 C13 28.75(12) 27 27
O2 In2 C13 27.92(12) 27 27
O2 In2 C13 112.01(12) 24 27
O3 In2 C13 163.79(13) 2_445 27
O3 In2 C13 88.30(11) . 27
C13 In2 C13 101.84(18) 24 27
O4 In2 C14 28.45(13) 2_445 2_445
O4 In2 C14 103.52(13) . 2_445
O1 In2 C14 90.41(12) 24 2_445
O1 In2 C14 166.30(14) 27 2_445
O2 In2 C14 109.64(13) 27 2_445
O2 In2 C14 102.67(12) 24 2_445
O3 In2 C14 26.81(13) 2_445 2_445
O3 In2 C14 82.92(11) . 2_445
C13 In2 C14 97.45(12) 24 2_445
C13 In2 C14 137.56(16) 27 2_445
O4 In2 C14 103.52(13) 2_445 .
O4 In2 C14 28.45(13) . .
O1 In2 C14 166.31(14) 24 .
O1 In2 C14 90.41(12) 27 .
O2 In2 C14 102.67(12) 27 .
O2 In2 C14 109.64(13) 24 .
O3 In2 C14 82.92(11) 2_445 .
O3 In2 C14 26.81(13) . .
C13 In2 C14 137.56(16) 24 .
C13 In2 C14 97.45(13) 27 .
C14 In2 C14 93.04(19) 2_445 .
C13 O1 In2 92.7(2) . 19_656
C13 O2 In2 89.6(3) . 19_656
C14 O3 In2 89.2(3) . .
C14 O4 In2 97.3(3) . .
C27 O5 In1 94.9(3) . .
C27 O6 In1 91.3(3) . .
C28 O7 In1 88.3(2) . 18_665
C28 O8 In1 93.2(3) . 18_665
C2 C1 C6 119.9(5) . .
C2 C1 H1A 120.0 . .
C6 C1 H1A 120.0 . .
C1 C2 C3 122.2(5) . .
C1 C2 H2A 118.9 . .
C3 C2 H2A 118.9 . .
C2 C3 C4 117.1(4) . .
C2 C3 C9 119.2(4) . .
C4 C3 C9 123.7(5) . .
C5 C4 C3 119.9(5) . .
C5 C4 H4A 120.0 . .
C3 C4 H4A 120.0 . .
C6 C5 C4 123.4(4) . .
C6 C5 H5A 118.3 . .
C4 C5 H5A 118.3 . .
C5 C6 C1 117.4(4) . .
C5 C6 C13 121.7(4) . .
C1 C6 C13 120.9(4) . .
C8 C7 C12 117.5(5) . .
C8 C7 H7A 121.2 . .
C12 C7 H7A 121.2 . .
C9 C8 C7 123.1(5) . .
C9 C8 H8A 118.5 . .
C7 C8 H8A 118.5 . .
C8 C9 C10 117.1(4) . .
C8 C9 C3 121.9(4) . .
C10 C9 C3 120.9(4) . .
C11 C10 C9 120.9(5) . .
C11 C10 H10A 119.5 . .
C9 C10 H10A 119.5 . .
C12 C11 C10 120.5(4) . .
C12 C11 H11A 119.8 . .
C10 C11 H11A 119.8 . .
C11 C12 C7 120.9(4) . .
C11 C12 C14 120.6(4) . .
C7 C12 C14 118.5(5) . .
O2 C13 O1 121.0(4) . .
O2 C13 C6 121.6(4) . .
O1 C13 C6 117.4(4) . .
O2 C13 In2 62.5(2) . 19_656
O1 C13 In2 58.5(2) . 19_656
C6 C13 In2 175.9(3) . 19_656
O3 C14 O4 118.2(4) . .
O3 C14 C12 123.3(4) . .
O4 C14 C12 118.5(5) . .
O3 C14 In2 64.0(2) . .
O4 C14 In2 54.3(2) . .
C12 C14 In2 172.7(4) . .
C20 C15 C16 119.1(5) . .
C20 C15 H15A 120.5 . .
C16 C15 H15A 120.5 . .
C17 C16 C15 125.7(6) . .
C17 C16 H16A 117.1 . .
C15 C16 H16A 117.1 . .
C18 C17 C16 112.3(4) . .
C18 C17 C23 120.0(4) . .
C16 C17 C23 127.5(5) . .
C17 C18 C19 123.4(5) . .
C17 C18 H18A 118.3 . .
C19 C18 H18A 118.3 . .
C20 C19 C18 121.7(5) . .
C20 C19 H19A 119.2 . .
C18 C19 H19A 119.2 . .
C19 C20 C15 116.8(5) . .
C19 C20 C27 122.2(5) . .
C15 C20 C27 120.7(4) . .
C26 C21 C22 121.0(5) . .
C26 C21 H21A 119.5 . .
C22 C21 H21A 119.5 . .
C23 C22 C21 120.7(5) . .
C23 C22 H22A 119.7 . .
C21 C22 H22A 119.7 . .
C24 C23 C22 118.0(4) . .
C24 C23 C17 123.0(4) . .
C22 C23 C17 119.0(4) . .
C23 C24 C25 122.7(4) . .
C23 C24 H24A 118.7 . .
C25 C24 H24A 118.7 . .
C26 C25 C24 118.9(4) . .
C26 C25 H25A 120.6 . .
C24 C25 H25A 120.6 . .
C25 C26 C21 118.8(4) . .
C25 C26 C28 119.8(4) . .
C21 C26 C28 121.5(4) . .
O6 C27 O5 119.3(4) . .
O6 C27 C20 120.0(4) . .
O5 C27 C20 120.8(5) . .
O6 C27 In1 61.6(2) . .
O5 C27 In1 57.7(2) . .
C20 C27 In1 177.4(3) . .
O8 C28 O7 121.8(4) . .
O8 C28 C26 120.4(4) . .
O7 C28 C26 117.7(4) . .
O8 C28 In1 58.9(2) . 18_665
O7 C28 In1 63.0(2) . 18_665
C26 C28 In1 179.0(3) . 18_665
C29 N1 C30 106.2(12) . .
C29 N1 C29 53.8(11) . 25
C30 N1 C29 55.1(9) . 25
C29 C29 C30 119.3(17) 25 25
C29 C29 N1 65.5(11) 25 .
C30 C29 N1 160.2(15) 25 .
C29 C29 N1 60.6(11) 25 25
C30 C29 N1 62.2(9) 25 25
N1 C29 N1 126.2(11) . 25
C29 C30 N1 62.8(9) 25 .
C32 N2 C31 110.5(11) . .
C32 N2 H2B 109.5 . .
C31 N2 H2B 109.5 . .
C32 N2 H2C 109.5 . .
C31 N2 H2C 109.5 . .
H2B N2 H2C 108.1 . .
N2 C31 H31A 109.5 . .
N2 C31 H31B 109.5 . .
H31A C31 H31B 109.5 . .
N2 C31 H31C 109.5 . .
H31A C31 H31C 109.5 . .
H31B C31 H31C 109.5 . .
N2 C32 H32A 109.5 . .
N2 C32 H32B 109.5 . .
H32A C32 H32B 109.5 . .
N2 C32 H32C 109.5 . .
H32A C32 H32C 109.5 . .
H32B C32 H32C 109.5 . .

loop_
_geom_bond_atom_site_label_1
_geom_bond_atom_site_label_2
_geom_bond_distance
_geom_bond_site_symmetry_2
In1 O8 2.234(3) 32_556
In1 O8 2.234(3) 30
In1 O5 2.238(3) .
In1 O5 2.238(3) 11_454
In1 O6 2.320(3) 11_454
In1 O6 2.320(3) .
In1 O7 2.321(3) 32_556
In1 O7 2.321(3) 30
In2 O4 2.190(3) 2_445
In2 O4 2.190(3) .
In2 O1 2.240(3) 24
In2 O1 2.240(3) 27
In2 O2 2.327(3) 27
In2 O2 2.327(3) 24
In2 O3 2.406(3) 2_445
In2 O3 2.406(3) .
O1 C13 1.263(6) .
O1 In2 2.240(3) 19_656
O2 C13 1.229(5) .
O2 In2 2.327(3) 19_656
O3 C14 1.207(6) .
O4 C14 1.286(5) .
O5 C27 1.215(5) .
O6 C27 1.200(6) .
O7 C28 1.253(5) .
O7 In1 2.321(3) 18_665
O8 C28 1.220(4) .
O8 In1 2.234(3) 18_665
C1 C2 1.377(6) .
C1 C6 1.381(6) .
C1 H1A 0.9300 .
C2 C3 1.383(7) .
C2 H2A 0.9300 .
C3 C4 1.383(6) .
C3 C9 1.472(6) .
C4 C5 1.362(6) .
C4 H4A 0.9300 .
C5 C6 1.360(6) .
C5 H5A 0.9300 .
C6 C13 1.494(6) .
C7 C8 1.393(6) .
C7 C12 1.401(6) .
C7 H7A 0.9300 .
C8 C9 1.376(7) .
C8 H8A 0.9300 .
C9 C10 1.395(6) .
C10 C11 1.392(6) .
C10 H10A 0.9300 .
C11 C12 1.349(6) .
C11 H11A 0.9300 .
C12 C14 1.476(6) .
C15 C20 1.360(6) .
C15 C16 1.376(6) .
C15 H15A 0.9300 .
C16 C17 1.360(6) .
C16 H16A 0.9300 .
C17 C18 1.357(6) .
C17 C23 1.445(5) .
C18 C19 1.383(6) .
C18 H18A 0.9300 .
C19 C20 1.342(6) .
C19 H19A 0.9300 .
C20 C27 1.486(6) .
C21 C26 1.389(6) .
C21 C22 1.389(6) .
C21 H21A 0.9300 .
C22 C23 1.368(7) .
C22 H22A 0.9300 .
C23 C24 1.356(6) .
C24 C25 1.411(5) .
C24 H24A 0.9300 .
C25 C26 1.361(6) .
C25 H25A 0.9300 .
C26 C28 1.489(5) .
N1 C29 1.403(14) .
N1 C30 1.458(13) .
N1 C29 1.465(17) 25
C29 N1 1.465(17) 25
N2 C32 1.454(13) .
N2 C31 1.481(13) .
N2 H2B 0.9000 .
N2 H2C 0.9000 .
C31 H31A 0.9600 .
C31 H31B 0.9600 .
C31 H31C 0.9600 .
C32 H32A 0.9600 .
C32 H32B 0.9600 .
C32 H32C 0.9600 .
